data_1518469
loop_
_publ_author_name
'Echeverr\'ia, Raquel'
'L\'opez-de-Luzuriaga, Jos\'e M.'
'Monge, Miguel'
'Olmos, M. Elena'

_publ_section_title
;
 The gold(i)&#x22EF;lead(ii) interaction: a relativistic connection
;
_journal_issue 3
_journal_name_full 'Chem. Sci.'
_journal_page_first 2022
_journal_paper_doi 10.1039/C4SC03680H
_journal_volume 6
_journal_year 2015
_chemical_formula_moiety 'C21 H10 Au B Cl10 N6 Pb'
_chemical_formula_sum 'C21 H10 Au B Cl10 N6 Pb'
_chemical_formula_weight 1115.82
_chemical_name_systematic
;
 ?
;
_space_group_IT_number 2
_symmetry_cell_setting triclinic
_symmetry_space_group_name_Hall '-P 1'
_symmetry_space_group_name_H-M 'P -1'
_atom_sites_solution_hydrogens geom
_atom_sites_solution_primary direct
_atom_sites_solution_secondary difmap
_audit_creation_method SHELXL-97
_audit_update_record
;
2014-11-27 deposited with the CCDC.
2014-12-11 downloaded from the CCDC.
;
_cell_angle_alpha 110.805(2)
_cell_angle_beta 93.371(4)
_cell_angle_gamma 101.130(4)
_cell_formula_units_Z 2
_cell_length_a 8.5794(4)
_cell_length_b 13.7444(10)
_cell_length_c 13.7913(10)
_cell_measurement_temperature 173(2)
_cell_measurement_theta_max 27.48
_cell_measurement_theta_min 3.23
_cell_volume 1477.17(17)
_computing_structure_refinement 'SHELXL-97 (Sheldrick, 2008)'
_diffrn_ambient_temperature 173(2)
_diffrn_measured_fraction_theta_full 0.988
_diffrn_measured_fraction_theta_max 0.988
_diffrn_radiation_monochromator graphite
_diffrn_radiation_source 'fine-focus sealed tube'
_diffrn_radiation_type MoK\a
_diffrn_radiation_wavelength 0.71073
_diffrn_reflns_av_R_equivalents 0.0680
_diffrn_reflns_av_sigmaI/netI 0.0674
_diffrn_reflns_limit_h_max 11
_diffrn_reflns_limit_h_min -11
_diffrn_reflns_limit_k_max 17
_diffrn_reflns_limit_k_min -17
_diffrn_reflns_limit_l_max 17
_diffrn_reflns_limit_l_min -17
_diffrn_reflns_number 23752
_diffrn_reflns_theta_full 27.48
_diffrn_reflns_theta_max 27.48
_diffrn_reflns_theta_min 3.23
_exptl_absorpt_coefficient_mu 11.583
_exptl_absorpt_correction_T_max 0.5082
_exptl_absorpt_correction_T_min 0.4150
_exptl_absorpt_correction_type multi-scan
_exptl_absorpt_process_details Scalepack
_exptl_crystal_colour colourless
_exptl_crystal_density_diffrn 2.509
_exptl_crystal_density_method 'not measured'
_exptl_crystal_description prism
_exptl_crystal_F_000 1028
_exptl_crystal_preparation Luminescent
_exptl_crystal_recrystallization_method 'Re-crystallisation from solvent: Diethyl ether'
_exptl_crystal_size_max 0.1
_exptl_crystal_size_mid 0.05
_exptl_crystal_size_min 0.05
_refine_diff_density_max 1.211
_refine_diff_density_min -1.312
_refine_diff_density_rms 0.209
_refine_ls_extinction_method none
_refine_ls_goodness_of_fit_ref 1.015
_refine_ls_hydrogen_treatment riding
_refine_ls_matrix_type full
_refine_ls_number_parameters 361
_refine_ls_number_reflns 6692
_refine_ls_number_restraints 0
_refine_ls_restrained_S_all 1.015
_refine_ls_R_factor_all 0.0714
_refine_ls_R_factor_gt 0.0371
_refine_ls_shift/su_max 0.001
_refine_ls_shift/su_mean 0.000
_refine_ls_structure_factor_coef Fsqd
_refine_ls_weighting_details 'calc w=1/[\s^2^(Fo^2^)+(0.0264P)^2^+0.5627P] where P=(Fo^2^+2Fc^2^)/3'
_refine_ls_weighting_scheme calc
_refine_ls_wR_factor_gt 0.0628
_refine_ls_wR_factor_ref 0.0707
_reflns_number_gt 4818
_reflns_number_total 6692
_reflns_threshold_expression >2\s(I)
_cod_data_source_file c4sc03680h2.cif
_cod_data_source_block dpg48re227
_cod_depositor_comments
;
The following automatic conversions were performed:

'_symmetry_cell_setting' value 'Triclinic' changed to 'triclinic'
according to
/usr/data/users/saulius/crontab/automatic-downloads/rss-feeds/RSC/lib/dictionaries/cif_core.dic
dictionary named 'cif_core.dic' version 2.4.2 from 2011-04-26.

Automatic conversion script
Id: cif_fix_values 2935 2014-11-11 08:27:57Z andrius 

 Adding full bibliography for 1518469.cif.
;
_cod_original_sg_symbol_H-M P-1
_cod_database_code 1518469

loop_
_symmetry_equiv_pos_as_xyz
'x, y, z'
'-x, -y, -z'

loop_
_atom_site_label
_atom_site_type_symbol
_atom_site_fract_x
_atom_site_fract_y
_atom_site_fract_z
_atom_site_U_iso_or_equiv
_atom_site_adp_type
_atom_site_occupancy
_atom_site_symmetry_multiplicity
_atom_site_calc_flag
_atom_site_refinement_flags
Au Au 0.89638(3) 0.351512(19) 0.41097(2) 0.02111(8) Uani 1 1 d .
Pb Pb 0.59089(3) 0.195307(19) 0.41067(2) 0.02544(8) Uani 1 1 d .
C1 C 1.0055(7) 0.3605(5) 0.5519(5) 0.0210(14) Uani 1 1 d .
C2 C 1.1460(7) 0.3239(5) 0.5609(5) 0.0197(14) Uani 1 1 d .
C3 C 1.2120(6) 0.3229(5) 0.6542(5) 0.0206(14) Uani 1 1 d .
C4 C 1.1433(7) 0.3627(5) 0.7443(5) 0.0229(15) Uani 1 1 d .
C5 C 1.0075(7) 0.4027(5) 0.7396(5) 0.0187(14) Uani 1 1 d .
C6 C 0.9421(6) 0.3999(5) 0.6449(5) 0.0213(15) Uani 1 1 d .
Cl1 Cl 1.24030(17) 0.28033(14) 0.44995(13) 0.0311(4) Uani 1 1 d .
Cl2 Cl 1.38434(18) 0.27442(14) 0.66131(14) 0.0322(4) Uani 1 1 d .
Cl3 Cl 1.22522(19) 0.36397(14) 0.86228(13) 0.0321(4) Uani 1 1 d .
Cl4 Cl 0.92285(19) 0.45521(14) 0.85167(13) 0.0297(4) Uani 1 1 d .
Cl5 Cl 0.76996(18) 0.44891(14) 0.63964(13) 0.0307(4) Uani 1 1 d .
C11 C 0.7919(6) 0.3449(5) 0.2712(5) 0.0209(14) Uani 1 1 d .
C12 C 0.6610(7) 0.3892(5) 0.2602(5) 0.0217(14) Uani 1 1 d .
C13 C 0.5976(6) 0.3917(5) 0.1657(5) 0.0204(14) Uani 1 1 d .
C14 C 0.6714(7) 0.3526(5) 0.0770(5) 0.0236(15) Uani 1 1 d .
C15 C 0.8030(7) 0.3084(5) 0.0847(5) 0.0222(15) Uani 1 1 d .
C16 C 0.8576(7) 0.3027(5) 0.1777(5) 0.0216(14) Uani 1 1 d .
Cl6 Cl 0.56565(18) 0.43803(13) 0.37065(13) 0.0274(4) Uani 1 1 d .
Cl7 Cl 0.42855(18) 0.43982(14) 0.15727(14) 0.0317(4) Uani 1 1 d .
Cl8 Cl 0.60156(19) 0.36298(14) -0.03714(13) 0.0310(4) Uani 1 1 d .
Cl9 Cl 0.89775(19) 0.26234(14) -0.02446(13) 0.0318(4) Uani 1 1 d .
Cl10 Cl 1.0155(2) 0.24233(16) 0.18222(14) 0.0386(5) Uani 1 1 d .
B B 0.4802(9) -0.0582(6) 0.2069(7) 0.036(2) Uani 1 1 d .
H0 H 0.4524 -0.1275 0.1482 0.043 Uiso 1 1 calc R
N1 N 0.4030(6) 0.0217(4) 0.3879(5) 0.0284(13) Uani 1 1 d .
N2 N 0.3908(6) -0.0660(4) 0.2988(5) 0.0308(14) Uani 1 1 d .
C21 C 0.2902(7) -0.1504(5) 0.3063(6) 0.0321(17) Uani 1 1 d .
H21 H 0.2646 -0.2195 0.2560 0.038 Uiso 1 1 calc R
C22 C 0.2317(8) -0.1181(5) 0.4001(6) 0.0357(18) Uani 1 1 d .
H22 H 0.1593 -0.1593 0.4259 0.043 Uiso 1 1 calc R
C23 C 0.3047(7) -0.0102(5) 0.4481(6) 0.0313(17) Uani 1 1 d .
H23 H 0.2875 0.0342 0.5134 0.038 Uiso 1 1 calc R
N3 N 0.4450(6) 0.1308(4) 0.2382(4) 0.0293(13) Uani 1 1 d .
N4 N 0.4277(6) 0.0275(4) 0.1723(4) 0.0292(13) Uani 1 1 d .
C24 C 0.3412(8) 0.0117(6) 0.0817(6) 0.0374(18) Uani 1 1 d .
H24 H 0.3136 -0.0522 0.0238 0.045 Uiso 1 1 calc R
C25 C 0.2996(8) 0.1059(6) 0.0881(6) 0.0362(18) Uani 1 1 d .
H25 H 0.2397 0.1184 0.0372 0.043 Uiso 1 1 calc R
C26 C 0.3670(7) 0.1768(6) 0.1869(6) 0.0329(17) Uani 1 1 d .
H26 H 0.3592 0.2478 0.2144 0.040 Uiso 1 1 calc R
N5 N 0.7355(6) 0.0683(4) 0.3215(5) 0.0324(14) Uani 1 1 d .
N6 N 0.6614(6) -0.0266(4) 0.2420(4) 0.0314(14) Uani 1 1 d .
C27 C 0.7738(9) -0.0815(6) 0.2057(6) 0.0401(19) Uani 1 1 d .
H27 H 0.7545 -0.1482 0.1517 0.048 Uiso 1 1 calc R
C28 C 0.9213(9) -0.0233(6) 0.2610(7) 0.050(2) Uani 1 1 d .
H28 H 1.0194 -0.0424 0.2530 0.060 Uiso 1 1 calc R
C29 C 0.8921(8) 0.0699(6) 0.3312(6) 0.0380(19) Uani 1 1 d .
H29 H 0.9706 0.1260 0.3786 0.046 Uiso 1 1 calc R

loop_
_atom_site_aniso_label
_atom_site_aniso_U_11
_atom_site_aniso_U_22
_atom_site_aniso_U_33
_atom_site_aniso_U_23
_atom_site_aniso_U_13
_atom_site_aniso_U_12
Au 0.01863(13) 0.02434(15) 0.02323(16) 0.01180(12) 0.00373(11) 0.00563(10)
Pb 0.02277(14) 0.02125(15) 0.03140(17) 0.00891(13) 0.00448(11) 0.00465(10)
C1 0.018(3) 0.016(3) 0.027(4) 0.009(3) 0.000(3) -0.002(2)
C2 0.021(3) 0.019(3) 0.018(4) 0.007(3) 0.004(3) 0.000(3)
C3 0.016(3) 0.019(3) 0.032(4) 0.015(3) 0.004(3) 0.005(3)
C4 0.022(3) 0.024(4) 0.021(4) 0.011(3) 0.001(3) -0.004(3)
C5 0.026(3) 0.014(3) 0.016(4) 0.005(3) 0.006(3) 0.002(3)
C6 0.013(3) 0.018(3) 0.033(4) 0.010(3) 0.007(3) 0.002(2)
Cl1 0.0209(8) 0.0494(12) 0.0261(9) 0.0128(9) 0.0087(7) 0.0157(7)
Cl2 0.0239(8) 0.0413(11) 0.0359(11) 0.0151(9) 0.0031(7) 0.0164(7)
Cl3 0.0365(9) 0.0386(11) 0.0274(10) 0.0177(9) 0.0027(8) 0.0128(8)
Cl4 0.0324(9) 0.0353(10) 0.0252(10) 0.0124(8) 0.0116(7) 0.0123(7)
Cl5 0.0250(8) 0.0391(11) 0.0306(10) 0.0104(9) 0.0063(7) 0.0175(7)
C11 0.017(3) 0.023(4) 0.026(4) 0.014(3) 0.002(3) 0.002(3)
C12 0.023(3) 0.021(4) 0.024(4) 0.012(3) 0.006(3) 0.006(3)
C13 0.016(3) 0.021(4) 0.030(4) 0.016(3) 0.003(3) 0.008(3)
C14 0.023(3) 0.022(4) 0.027(4) 0.010(3) 0.006(3) 0.008(3)
C15 0.020(3) 0.025(4) 0.022(4) 0.009(3) 0.009(3) 0.005(3)
C16 0.016(3) 0.023(4) 0.027(4) 0.012(3) 0.002(3) 0.006(3)
Cl6 0.0293(8) 0.0314(10) 0.0262(10) 0.0121(8) 0.0098(7) 0.0134(7)
Cl7 0.0289(9) 0.0422(11) 0.0364(11) 0.0222(9) 0.0103(8) 0.0206(8)
Cl8 0.0358(9) 0.0382(11) 0.0241(10) 0.0146(8) 0.0022(7) 0.0153(8)
Cl9 0.0334(9) 0.0424(11) 0.0260(10) 0.0141(9) 0.0115(8) 0.0186(8)
Cl10 0.0358(10) 0.0612(13) 0.0341(11) 0.0237(10) 0.0112(8) 0.0326(9)
B 0.042(5) 0.016(4) 0.041(6) 0.001(4) 0.006(4) 0.007(4)
N1 0.031(3) 0.019(3) 0.032(4) 0.007(3) 0.003(3) 0.003(2)
N2 0.030(3) 0.025(3) 0.040(4) 0.016(3) 0.003(3) 0.005(2)
C21 0.033(4) 0.019(4) 0.037(5) 0.009(3) -0.009(3) -0.004(3)
C22 0.036(4) 0.027(4) 0.047(5) 0.026(4) 0.000(4) -0.006(3)
C23 0.034(4) 0.030(4) 0.033(4) 0.015(4) 0.003(3) 0.007(3)
N3 0.034(3) 0.019(3) 0.035(4) 0.010(3) 0.002(3) 0.004(2)
N4 0.036(3) 0.022(3) 0.028(4) 0.009(3) 0.001(3) 0.005(3)
C24 0.045(4) 0.031(4) 0.031(5) 0.008(4) 0.009(4) 0.002(3)
C25 0.033(4) 0.044(5) 0.037(5) 0.021(4) -0.002(3) 0.012(3)
C26 0.031(4) 0.029(4) 0.046(5) 0.022(4) 0.006(4) 0.011(3)
N5 0.029(3) 0.029(4) 0.041(4) 0.015(3) 0.007(3) 0.007(3)
N6 0.037(3) 0.026(3) 0.031(4) 0.007(3) 0.007(3) 0.012(3)
C27 0.056(5) 0.034(5) 0.036(5) 0.011(4) 0.012(4) 0.028(4)
C28 0.043(5) 0.047(5) 0.073(7) 0.029(5) 0.015(5) 0.025(4)
C29 0.026(4) 0.035(5) 0.053(5) 0.014(4) 0.005(4) 0.011(3)

loop_
_atom_type_symbol
_atom_type_description
_atom_type_scat_dispersion_real
_atom_type_scat_dispersion_imag
_atom_type_scat_source
C C 0.0033 0.0016 'International Tables Vol C Tables 4.2.6.8 and 6.1.1.4'
H H 0.0000 0.0000 'International Tables Vol C Tables 4.2.6.8 and 6.1.1.4'
Au Au -2.0133 8.8022 'International Tables Vol C Tables 4.2.6.8 and 6.1.1.4'
B B 0.0013 0.0007 'International Tables Vol C Tables 4.2.6.8 and 6.1.1.4'
Cl Cl 0.1484 0.1585 'International Tables Vol C Tables 4.2.6.8 and 6.1.1.4'
N N 0.0061 0.0033 'International Tables Vol C Tables 4.2.6.8 and 6.1.1.4'
Pb Pb -3.3944 10.1111 'International Tables Vol C Tables 4.2.6.8 and 6.1.1.4'

loop_
_geom_angle_atom_site_label_1
_geom_angle_atom_site_label_2
_geom_angle_atom_site_label_3
_geom_angle
C11 Au C1 178.9(2)
C11 Au Pb 86.61(16)
C1 Au Pb 94.53(16)
N5 Pb N3 80.54(19)
N5 Pb N1 77.84(17)
N3 Pb N1 73.96(18)
N5 Pb Au 82.06(13)
N3 Pb Au 106.26(12)
N1 Pb Au 159.60(12)
C6 C1 C2 115.0(6)
C6 C1 Au 122.2(4)
C2 C1 Au 122.8(5)
C3 C2 C1 122.5(6)
C3 C2 Cl1 119.3(4)
C1 C2 Cl1 118.2(5)
C2 C3 C4 119.9(5)
C2 C3 Cl2 121.0(5)
C4 C3 Cl2 119.1(5)
C3 C4 C5 119.5(6)
C3 C4 Cl3 120.8(5)
C5 C4 Cl3 119.7(5)
C6 C5 C4 119.1(5)
C6 C5 Cl4 120.8(4)
C4 C5 Cl4 120.1(5)
C5 C6 C1 123.9(5)
C5 C6 Cl5 118.8(5)
C1 C6 Cl5 117.4(5)
C12 C11 C16 114.3(6)
C12 C11 Au 124.2(5)
C16 C11 Au 121.3(4)
C13 C12 C11 124.0(6)
C13 C12 Cl6 118.3(4)
C11 C12 Cl6 117.6(5)
C14 C13 C12 119.1(5)
C14 C13 Cl7 119.9(5)
C12 C13 Cl7 120.9(5)
C13 C14 C15 118.7(6)
C13 C14 Cl8 119.3(4)
C15 C14 Cl8 122.0(5)
C16 C15 C14 120.6(6)
C16 C15 Cl9 120.5(4)
C14 C15 Cl9 119.0(5)
C15 C16 C11 123.2(5)
C15 C16 Cl10 119.0(5)
C11 C16 Cl10 117.8(5)
N6 B N2 109.8(6)
N6 B N4 109.9(6)
N2 B N4 108.4(5)
N6 B H0 109.6
N2 B H0 109.6
N4 B H0 109.6
C23 N1 N2 105.9(5)
C23 N1 Pb 134.0(5)
N2 N1 Pb 120.0(4)
C21 N2 N1 109.5(6)
C21 N2 B 129.6(6)
N1 N2 B 120.9(5)
N2 C21 C22 109.0(6)
N2 C21 H21 125.5
C22 C21 H21 125.5
C21 C22 C23 104.5(6)
C21 C22 H22 127.7
C23 C22 H22 127.7
N1 C23 C22 111.0(6)
N1 C23 H23 124.5
C22 C23 H23 124.5
C26 N3 N4 106.5(6)
C26 N3 Pb 132.7(5)
N4 N3 Pb 120.7(4)
C24 N4 N3 109.0(5)
C24 N4 B 127.3(6)
N3 N4 B 123.1(6)
N4 C24 C25 109.0(6)
N4 C24 H24 125.5
C25 C24 H24 125.5
C26 C25 C24 104.2(7)
C26 C25 H25 127.9
C24 C25 H25 127.9
N3 C26 C25 111.2(6)
N3 C26 H26 124.4
C25 C26 H26 124.4
C29 N5 N6 106.7(5)
C29 N5 Pb 131.4(5)
N6 N5 Pb 121.9(4)
C27 N6 N5 108.5(5)
C27 N6 B 129.0(6)
N5 N6 B 122.5(5)
N6 C27 C28 109.3(7)
N6 C27 H27 125.4
C28 C27 H27 125.4
C27 C28 C29 104.9(6)
C27 C28 H28 127.5
C29 C28 H28 127.5
N5 C29 C28 110.7(7)
N5 C29 H29 124.7
C28 C29 H29 124.7

loop_
_geom_bond_atom_site_label_1
_geom_bond_atom_site_label_2
_geom_bond_distance
Au C11 2.041(6)
Au C1 2.059(6)
Au Pb 3.0494(4)
Pb N5 2.364(5)
Pb N3 2.395(6)
Pb N1 2.513(5)
C1 C6 1.392(9)
C1 C2 1.408(8)
C2 C3 1.380(8)
C2 Cl1 1.743(6)
C3 C4 1.385(8)
C3 Cl2 1.746(6)
C4 C5 1.389(8)
C4 Cl3 1.728(6)
C5 C6 1.375(8)
C5 Cl4 1.726(6)
C6 Cl5 1.745(6)
C11 C12 1.401(8)
C11 C16 1.414(8)
C12 C13 1.397(8)
C12 Cl6 1.753(6)
C13 C14 1.394(8)
C13 Cl7 1.721(5)
C14 C15 1.397(8)
C14 Cl8 1.714(7)
C15 C16 1.373(9)
C15 Cl9 1.730(6)
C16 Cl10 1.729(6)
B N6 1.530(9)
B N2 1.545(10)
B N4 1.548(9)
B H0 0.9800
N1 C23 1.337(8)
N1 N2 1.363(7)
N2 C21 1.346(8)
C21 C22 1.370(10)
C21 H21 0.9300
C22 C23 1.388(9)
C22 H22 0.9300
C23 H23 0.9300
N3 C26 1.332(8)
N3 N4 1.360(7)
N4 C24 1.341(8)
C24 C25 1.382(9)
C24 H24 0.9300
C25 C26 1.373(10)
C25 H25 0.9300
C26 H26 0.9300
N5 C29 1.337(8)
N5 N6 1.374(7)
N6 C27 1.349(8)
C27 C28 1.372(10)
C27 H27 0.9300
C28 C29 1.383(10)
C28 H28 0.9300
C29 H29 0.9300
